data_4318128
loop_
_publ_author_name
'Maurizio Carano'
'Francesca Cicogna'
'Julien L. Houben'
'Giovanni Ingrosso'
'Fabio Marchetti'
'Lo\"ic Mottier'
'Francesco Paolucci'
'Calogero Pinzino'
'Sergio Roffia'

_publ_contact_author
;
         Giovanni Ingrosso
         Dipartimento di Chimica e Chimica Industriale
         Universita' di Pisa
         Via Risorgimento, 35
         56126 Pisa
         Italy
;
_publ_contact_author_email vanni@dcci.unipi.it
_publ_contact_author_fax '050 918410'
_publ_contact_author_phone '050 918225'
_publ_section_title
;
 Synthesis of Heteroleptic Anthryl-Substituted \b-Ketoenolates of
 Rhodium(III) and Iridium(III): Photophysical, Electrochemical, and EPR
 Study of the Fluorophore-Metal Interaction
;
_journal_name_full 'Inorganic Chemistry'
_journal_page_first 3396
_journal_page_last 3409
_journal_paper_doi 10.1021/ic010698x
_journal_volume 41
_journal_year 2002
_chemical_formula_moiety '[Rh(acac)2(anCOacac)]'
_chemical_formula_sum 'C30 H29 O7 Rh'
_chemical_formula_weight 604.44
_chemical_name_systematic
;
  [3-(9-Anthroyl)pentane-1,3-dionato]bis(pentane-1,3-dionato)rhodium(iii)
;
_space_group_IT_number 14
_symmetry_cell_setting monoclinic
_symmetry_space_group_name_Hall '-P 2yn'
_symmetry_space_group_name_H-M 'P 1 21/n 1'
_atom_sites_solution_hydrogens geom
_atom_sites_solution_primary direct
_atom_sites_solution_secondary difmap
_audit_creation_method SHELXL-97
_cell_angle_alpha 90.00
_cell_angle_beta 100.190(10)
_cell_angle_gamma 90.00
_cell_formula_units_Z 4
_cell_length_a 14.371(2)
_cell_length_b 8.762(2)
_cell_length_c 21.506(3)
_cell_measurement_reflns_used 35
_cell_measurement_temperature 293(2)
_cell_measurement_theta_max 20.313
_cell_measurement_theta_min 3.842
_cell_volume 2665.3(8)
_computing_cell_refinement 'Siemens XSCANS'
_computing_data_collection 'Siemens XSCANS'
_computing_data_reduction 'Siemens SHELXTL'
_computing_molecular_graphics 'Siemens SHELXTL'
_computing_publication_material 'Siemens SHELXTL'
_computing_structure_refinement 'SHELXL-97 (Sheldrick, 1997)'
_computing_structure_solution 'SHELXS-97 (Sheldrick, 1990)'
_diffrn_ambient_temperature 293(2)
_diffrn_measured_fraction_theta_full 0.999
_diffrn_measured_fraction_theta_max 0.999
_diffrn_measurement_device 'Siemens P4'
_diffrn_measurement_method '2\q/\w scans'
_diffrn_radiation_monochromator graphite
_diffrn_radiation_source 'sealed tube'
_diffrn_radiation_type MoK\a
_diffrn_radiation_wavelength 0.71073
_diffrn_reflns_av_R_equivalents 0.0826
_diffrn_reflns_av_sigmaI/netI 0.1967
_diffrn_reflns_limit_h_max 15
_diffrn_reflns_limit_h_min -1
_diffrn_reflns_limit_k_max 9
_diffrn_reflns_limit_k_min -1
_diffrn_reflns_limit_l_max 23
_diffrn_reflns_limit_l_min -23
_diffrn_reflns_number 4861
_diffrn_reflns_theta_full 23.00
_diffrn_reflns_theta_max 23.00
_diffrn_reflns_theta_min 2.52
_diffrn_standards_interval_count 97
_diffrn_standards_number 3
_exptl_absorpt_coefficient_mu 0.687
_exptl_absorpt_correction_T_max 0.9404
_exptl_absorpt_correction_T_min 0.9314
_exptl_absorpt_correction_type empirical
_exptl_crystal_colour Yellow
_exptl_crystal_density_diffrn 1.506
_exptl_crystal_density_method 'not measured'
_exptl_crystal_description 'Fragment of a needle'
_exptl_crystal_F_000 1240
_exptl_crystal_size_max 0.22
_exptl_crystal_size_mid 0.06
_exptl_crystal_size_min 0.06
_refine_diff_density_max 0.474
_refine_diff_density_min -0.481
_refine_diff_density_rms 0.106
_refine_ls_extinction_method none
_refine_ls_goodness_of_fit_ref 0.996
_refine_ls_hydrogen_treatment mixed
_refine_ls_matrix_type full
_refine_ls_number_parameters 343
_refine_ls_number_reflns 3706
_refine_ls_number_restraints 0
_refine_ls_restrained_S_all 0.996
_refine_ls_R_factor_all 0.1948
_refine_ls_R_factor_gt 0.0772
_refine_ls_shift/su_max 0.007
_refine_ls_shift/su_mean 0.001
_refine_ls_structure_factor_coef Fsqd
_refine_ls_weighting_details 'calc w=1/[\s^2^(Fo^2^)+(0.0299P)^2^+0.0000P] where P=(Fo^2^+2Fc^2^)/3'
_refine_ls_weighting_scheme calc
_refine_ls_wR_factor_gt 0.1080
_refine_ls_wR_factor_ref 0.1430
_reflns_number_gt 1722
_reflns_number_total 3706
_reflns_threshold_expression >2sigma(I)
_cod_data_source_file ic010698x_2.cif
_cod_data_source_block roac
_cod_depositor_comments
;
The following automatic conversions were performed:

'_symmetry_cell_setting' value 'Monoclinic' changed to 'monoclinic'
according to the built-in table from CIF Core dictionary named
'cif_core.dic' version 2.4.1 from 2010-06-29.

Automatic conversion script
Id: cif_fix_values 1646 2011-03-28 12:23:43Z adriana 

The following automatic conversions were performed:
data name '_publ_contact_autor' replaced with '_publ_contact_author'
as specified in the replacement file
'/home/antanas/src/cod-tools/trunk/data/replacement-values/replacement_tags.lst'.

Automatic conversion script
Id: cif_correct_tags 4998 2017-03-02 13:24:31Z antanas 
;
_cod_original_sg_symbol_H-M 'P 1 21/n 1 '
_cod_database_code 4318128

loop_
_symmetry_equiv_pos_as_xyz
'x, y, z'
'-x+1/2, y+1/2, -z+1/2'
'-x, -y, -z'
'x-1/2, -y-1/2, z-1/2'

loop_
_atom_site_label
_atom_site_type_symbol
_atom_site_fract_x
_atom_site_fract_y
_atom_site_fract_z
_atom_site_U_iso_or_equiv
_atom_site_adp_type
_atom_site_occupancy
_atom_site_symmetry_multiplicity
_atom_site_calc_flag
_atom_site_refinement_flags
_atom_site_disorder_assembly
_atom_site_disorder_group
Rh Rh 0.27976(8) -0.01461(12) 0.58438(5) 0.0435(3) Uani 1 1 d . . .
O1 O 0.3188(6) -0.0496(10) 0.5010(3) 0.052(3) Uani 1 1 d . . .
O2 O 0.3933(6) -0.1125(9) 0.6349(4) 0.049(2) Uani 1 1 d . . .
O3 O 0.2214(6) -0.2185(9) 0.5731(3) 0.046(2) Uani 1 1 d . . .
O4 O 0.2374(5) 0.0272(10) 0.6659(3) 0.048(2) Uani 1 1 d . . .
O5 O 0.1635(6) 0.0841(9) 0.5365(4) 0.048(2) Uani 1 1 d . . .
O6 O 0.3412(6) 0.1890(10) 0.5921(4) 0.051(3) Uani 1 1 d . . .
O7 O 0.3377(6) 0.4407(10) 0.4382(4) 0.064(3) Uani 1 1 d . . .
C1 C 0.4027(9) -0.1578(15) 0.4284(5) 0.055(4) Uani 1 1 d . . .
H1A H 0.3535 -0.1069 0.3999 0.072 Uiso 1 1 calc R . .
H1B H 0.3990 -0.2657 0.4206 0.072 Uiso 1 1 calc R . .
H1C H 0.4631 -0.1206 0.4220 0.072 Uiso 1 1 calc R . .
C2 C 0.3911(11) -0.1266(15) 0.4952(6) 0.048(4) Uani 1 1 d . . .
C3 C 0.4548(9) -0.1882(15) 0.5453(6) 0.052(4) Uani 1 1 d . . .
H3 H 0.5052 -0.2412 0.5339 0.068 Uiso 1 1 calc R . .
C4 C 0.4541(9) -0.1823(14) 0.6096(6) 0.043(3) Uani 1 1 d . . .
C5 C 0.5315(9) -0.2557(16) 0.6550(6) 0.069(4) Uani 1 1 d . . .
H5A H 0.5211 -0.2394 0.6973 0.090 Uiso 1 1 calc R . .
H5B H 0.5910 -0.2118 0.6502 0.090 Uiso 1 1 calc R . .
H5C H 0.5323 -0.3633 0.6466 0.090 Uiso 1 1 calc R . .
C6 C 0.1407(9) -0.4383(13) 0.5974(6) 0.062(4) Uani 1 1 d . . .
H6A H 0.1569 -0.4696 0.5579 0.080 Uiso 1 1 calc R . .
H6B H 0.0732 -0.4404 0.5943 0.080 Uiso 1 1 calc R . .
H6C H 0.1692 -0.5065 0.6302 0.080 Uiso 1 1 calc R . .
C7 C 0.1763(9) -0.2785(14) 0.6128(6) 0.050(4) Uani 1 1 d . . .
C8 C 0.1601(10) -0.2130(17) 0.6685(6) 0.055(4) Uani 1 1 d . . .
H8 H 0.1250 -0.2701 0.6926 0.071 Uiso 1 1 calc R . .
C9 C 0.1911(10) -0.0696(18) 0.6921(6) 0.055(4) Uani 1 1 d . . .
C10 C 0.1671(9) -0.0229(18) 0.7548(5) 0.075(4) Uani 1 1 d . . .
H10A H 0.1925 0.0767 0.7659 0.097 Uiso 1 1 calc R . .
H10B H 0.1939 -0.0949 0.7866 0.097 Uiso 1 1 calc R . .
H10C H 0.0997 -0.0207 0.7518 0.097 Uiso 1 1 calc R . .
C11 C 0.0710(9) 0.2270(16) 0.4607(5) 0.068(5) Uani 1 1 d . . .
H11A H 0.0270 0.1520 0.4703 0.089 Uiso 1 1 calc R . .
H11B H 0.0748 0.2214 0.4166 0.089 Uiso 1 1 calc R . .
H11C H 0.0500 0.3269 0.4703 0.089 Uiso 1 1 calc R . .
C12 C 0.1673(9) 0.1967(14) 0.4997(5) 0.041(3) Uani 1 1 d . . .
C13 C 0.2475(9) 0.2878(14) 0.4963(5) 0.037(3) Uani 1 1 d . . .
C14 C 0.3238(9) 0.2939(15) 0.5508(6) 0.044(4) Uani 1 1 d . . .
C15 C 0.3819(9) 0.4324(14) 0.5653(5) 0.057(4) Uani 1 1 d . . .
H15A H 0.4277 0.4161 0.6030 0.075 Uiso 1 1 calc R . .
H15B H 0.3420 0.5168 0.5715 0.075 Uiso 1 1 calc R . .
H15C H 0.4139 0.4544 0.5307 0.075 Uiso 1 1 calc R . .
C16 C 0.2615(11) 0.3824(16) 0.4421(6) 0.047(4) Uani 1 1 d . . .
C17 C 0.1823(10) 0.4031(15) 0.3837(6) 0.043(4) Uani 1 1 d . . .
C18 C 0.1683(10) 0.2879(17) 0.3362(6) 0.055(4) Uani 1 1 d . . .
C19 C 0.2237(11) 0.1516(17) 0.3407(7) 0.070(4) Uani 1 1 d . . .
H19 H 0.2677 0.1323 0.3771 0.091 Uiso 1 1 calc R . .
C20 C 0.2126(14) 0.049(2) 0.2916(9) 0.110(7) Uani 1 1 d . . .
H20 H 0.2475 -0.0411 0.2946 0.143 Uiso 1 1 calc R . .
C21 C 0.1448(17) 0.085(2) 0.2348(10) 0.118(9) Uani 1 1 d . . .
H21 H 0.1383 0.0192 0.2003 0.154 Uiso 1 1 calc R . .
C22 C 0.0933(13) 0.207(2) 0.2321(8) 0.086(6) Uani 1 1 d . . .
H22 H 0.0496 0.2247 0.1954 0.112 Uiso 1 1 calc R . .
C23 C 0.0994(12) 0.3152(18) 0.2809(6) 0.060(5) Uani 1 1 d . . .
C24 C 0.0447(11) 0.4452(19) 0.2773(6) 0.065(5) Uani 1 1 d . . .
H24 H -0.0029 0.4574 0.2423 0.084 Uiso 1 1 calc R . .
C25 C 0.0568(10) 0.5596(16) 0.3232(6) 0.051(4) Uani 1 1 d . . .
C26 C 0.0013(12) 0.694(2) 0.3200(8) 0.081(5) Uani 1 1 d . . .
H26 H -0.0472 0.7081 0.2857 0.105 Uiso 1 1 calc R . .
C27 C 0.0172(12) 0.800(2) 0.3651(8) 0.083(5) Uani 1 1 d . . .
H27 H -0.0211 0.8864 0.3622 0.108 Uiso 1 1 calc R . .
C28 C 0.0921(11) 0.7830(17) 0.4174(6) 0.068(5) Uani 1 1 d . . .
H28 H 0.1044 0.8598 0.4476 0.089 Uiso 1 1 calc R . .
C29 C 0.1458(10) 0.6545(14) 0.4234(6) 0.053(4) Uani 1 1 d . . .
H29 H 0.1935 0.6439 0.4585 0.069 Uiso 1 1 calc R . .
C30 C 0.1316(9) 0.5379(15) 0.3786(6) 0.047(4) Uani 1 1 d . . .

loop_
_atom_site_aniso_label
_atom_site_aniso_U_11
_atom_site_aniso_U_22
_atom_site_aniso_U_33
_atom_site_aniso_U_23
_atom_site_aniso_U_13
_atom_site_aniso_U_12
Rh 0.0507(6) 0.0417(6) 0.0388(5) 0.0013(7) 0.0101(4) 0.0045(8)
O1 0.058(6) 0.056(7) 0.046(5) -0.001(5) 0.019(4) -0.001(5)
O2 0.048(6) 0.050(6) 0.048(5) 0.005(5) 0.002(5) 0.014(5)
O3 0.048(6) 0.053(6) 0.041(5) 0.000(4) 0.014(5) -0.003(5)
O4 0.050(5) 0.050(6) 0.047(5) 0.003(5) 0.013(4) 0.003(6)
O5 0.056(6) 0.046(5) 0.043(5) 0.005(4) 0.007(5) -0.001(5)
O6 0.059(7) 0.041(6) 0.048(6) 0.007(5) -0.002(5) 0.004(5)
O7 0.043(6) 0.081(8) 0.070(6) 0.012(5) 0.014(5) -0.004(6)
C1 0.052(9) 0.069(10) 0.046(8) 0.003(8) 0.012(7) -0.002(8)
C2 0.069(11) 0.038(9) 0.043(8) -0.006(7) 0.022(8) -0.013(8)
C3 0.053(10) 0.056(9) 0.053(8) -0.004(8) 0.025(8) 0.019(8)
C4 0.038(8) 0.034(8) 0.056(9) 0.008(7) 0.008(7) 0.009(7)
C5 0.059(10) 0.074(10) 0.070(9) 0.012(9) -0.004(8) 0.006(9)
C6 0.072(11) 0.048(10) 0.067(9) 0.009(7) 0.017(8) -0.004(8)
C7 0.046(9) 0.033(8) 0.069(10) 0.009(8) 0.010(8) 0.001(7)
C8 0.065(11) 0.062(11) 0.041(8) 0.004(8) 0.020(8) -0.004(9)
C9 0.042(9) 0.081(12) 0.046(8) -0.001(8) 0.016(7) 0.012(9)
C10 0.093(10) 0.083(11) 0.054(7) 0.005(10) 0.027(8) 0.014(12)
C11 0.045(9) 0.087(11) 0.072(10) 0.045(9) 0.009(8) 0.016(9)
C12 0.045(9) 0.031(8) 0.047(8) -0.008(7) 0.009(7) 0.011(7)
C13 0.037(8) 0.040(8) 0.032(7) -0.005(7) -0.001(7) 0.010(7)
C14 0.048(9) 0.035(8) 0.054(9) -0.020(7) 0.018(8) 0.003(8)
C15 0.072(10) 0.050(10) 0.048(8) -0.003(7) 0.006(8) -0.007(8)
C16 0.056(10) 0.053(10) 0.032(7) -0.008(7) 0.005(8) 0.021(9)
C17 0.065(11) 0.037(9) 0.032(7) -0.001(7) 0.022(8) 0.000(8)
C18 0.056(11) 0.060(11) 0.051(9) 0.009(9) 0.019(8) 0.012(9)
C19 0.068(11) 0.055(10) 0.084(11) -0.008(9) 0.003(9) -0.024(10)
C20 0.125(17) 0.080(15) 0.124(15) -0.053(14) 0.023(14) -0.008(13)
C21 0.18(3) 0.083(15) 0.109(16) -0.068(15) 0.062(17) -0.062(17)
C22 0.112(17) 0.075(13) 0.076(12) -0.027(11) 0.027(11) -0.054(13)
C23 0.090(13) 0.057(11) 0.040(9) -0.003(9) 0.029(9) -0.037(10)
C24 0.074(11) 0.080(13) 0.039(8) 0.010(9) 0.010(8) -0.031(11)
C25 0.050(9) 0.047(10) 0.053(8) 0.027(7) -0.002(8) -0.008(8)
C26 0.073(13) 0.089(14) 0.078(12) 0.035(11) 0.006(10) -0.005(12)
C27 0.083(14) 0.079(13) 0.087(12) 0.031(11) 0.017(12) 0.020(12)
C28 0.083(12) 0.068(11) 0.049(9) 0.005(8) 0.002(9) 0.026(10)
C29 0.071(11) 0.034(8) 0.053(9) 0.009(7) 0.008(8) 0.012(8)
C30 0.051(9) 0.046(10) 0.046(8) 0.014(7) 0.014(7) -0.012(8)

loop_
_atom_type_symbol
_atom_type_description
_atom_type_scat_dispersion_real
_atom_type_scat_dispersion_imag
_atom_type_scat_source
C C 0.0033 0.0016 'International Tables Vol C Tables 4.2.6.8 and 6.1.1.4'
H H 0.0000 0.0000 'International Tables Vol C Tables 4.2.6.8 and 6.1.1.4'
O O 0.0106 0.0060 'International Tables Vol C Tables 4.2.6.8 and 6.1.1.4'
Rh Rh -1.1178 0.9187 'International Tables Vol C Tables 4.2.6.8 and 6.1.1.4'

loop_
_geom_angle_atom_site_label_1
_geom_angle_atom_site_label_2
_geom_angle_atom_site_label_3
_geom_angle
_geom_angle_site_symmetry_1
_geom_angle_site_symmetry_3
_geom_angle_publ_flag
O3 Rh O6 177.2(4) . . ?
O3 Rh O2 88.1(3) . . ?
O6 Rh O2 91.8(3) . . ?
O3 Rh O4 94.9(3) . . ?
O6 Rh O4 87.8(4) . . ?
O2 Rh O4 87.0(3) . . ?
O3 Rh O1 86.1(3) . . ?
O6 Rh O1 91.2(3) . . ?
O2 Rh O1 95.2(4) . . ?
O4 Rh O1 177.7(4) . . ?
O3 Rh O5 91.8(3) . . ?
O6 Rh O5 88.4(3) . . ?
O2 Rh O5 177.8(4) . . ?
O4 Rh O5 90.9(3) . . ?
O1 Rh O5 86.9(3) . . ?
C2 O1 Rh 122.5(8) . . ?
C4 O2 Rh 122.3(8) . . ?
C7 O3 Rh 123.3(8) . . ?
C9 O4 Rh 122.3(8) . . ?
C12 O5 Rh 122.2(8) . . ?
C14 O6 Rh 124.2(8) . . ?
O1 C2 C3 124.8(12) . . ?
O1 C2 C1 115.1(13) . . ?
C3 C2 C1 120.1(13) . . ?
C4 C3 C2 129.6(12) . . ?
O2 C4 C3 125.1(12) . . ?
O2 C4 C5 114.8(11) . . ?
C3 C4 C5 120.1(12) . . ?
O3 C7 C8 126.4(12) . . ?
O3 C7 C6 115.5(12) . . ?
C8 C7 C6 118.1(13) . . ?
C7 C8 C9 126.5(13) . . ?
O4 C9 C8 126.7(12) . . ?
O4 C9 C10 115.9(13) . . ?
C8 C9 C10 117.4(14) . . ?
O5 C12 C13 126.5(12) . . ?
O5 C12 C11 110.3(12) . . ?
C13 C12 C11 123.1(11) . . ?
C12 C13 C14 118.8(11) . . ?
C12 C13 C16 125.9(12) . . ?
C14 C13 C16 115.3(12) . . ?
O6 C14 C13 124.2(12) . . ?
O6 C14 C15 114.5(11) . . ?
C13 C14 C15 121.1(12) . . ?
O7 C16 C13 122.6(13) . . ?
O7 C16 C17 115.7(12) . . ?
C13 C16 C17 121.6(13) . . ?
C30 C17 C18 122.9(13) . . ?
C30 C17 C16 117.8(12) . . ?
C18 C17 C16 119.2(12) . . ?
C23 C18 C17 117.9(14) . . ?
C23 C18 C19 119.6(15) . . ?
C17 C18 C19 122.4(14) . . ?
C20 C19 C18 120.5(15) . . ?
C19 C20 C21 118.2(18) . . ?
C22 C21 C20 120.5(18) . . ?
C21 C22 C23 124(2) . . ?
C24 C23 C22 123.7(17) . . ?
C24 C23 C18 119.4(14) . . ?
C22 C23 C18 117.0(17) . . ?
C23 C24 C25 123.7(14) . . ?
C24 C25 C26 124.3(15) . . ?
C24 C25 C30 117.5(13) . . ?
C26 C25 C30 118.2(14) . . ?
C27 C26 C25 121.5(16) . . ?
C26 C27 C28 120.6(16) . . ?
C29 C28 C27 120.1(15) . . ?
C28 C29 C30 122.0(13) . . ?
C17 C30 C29 124.1(13) . . ?
C17 C30 C25 118.3(13) . . ?
C29 C30 C25 117.5(13) . . ?

loop_
_geom_bond_atom_site_label_1
_geom_bond_atom_site_label_2
_geom_bond_distance
_geom_bond_site_symmetry_2
_geom_bond_publ_flag
Rh O3 1.970(8) . ?
Rh O6 1.985(8) . ?
Rh O2 1.989(8) . ?
Rh O4 1.990(7) . ?
Rh O1 1.996(8) . ?
Rh O5 1.998(8) . ?
O1 C2 1.263(14) . ?
O2 C4 1.265(13) . ?
O3 C7 1.272(13) . ?
O4 C9 1.270(15) . ?
O5 C12 1.272(13) . ?
O6 C14 1.271(14) . ?
O7 C16 1.225(15) . ?
C1 C2 1.501(14) . ?
C2 C3 1.393(16) . ?
C3 C4 1.385(15) . ?
C4 C5 1.490(15) . ?
C6 C7 1.507(16) . ?
C7 C8 1.386(16) . ?
C8 C9 1.398(18) . ?
C9 C10 1.504(15) . ?
C11 C12 1.509(15) . ?
C12 C13 1.414(16) . ?
C13 C14 1.459(15) . ?
C13 C16 1.473(16) . ?
C14 C15 1.475(16) . ?
C16 C17 1.549(15) . ?
C17 C30 1.381(16) . ?
C17 C18 1.425(17) . ?
C18 C23 1.425(17) . ?
C18 C19 1.430(18) . ?
C19 C20 1.376(18) . ?
C20 C21 1.46(2) . ?
C21 C22 1.30(2) . ?
C22 C23 1.405(19) . ?
C23 C24 1.379(19) . ?
C24 C25 1.395(17) . ?
C25 C26 1.414(19) . ?
C25 C30 1.470(16) . ?
C26 C27 1.337(18) . ?
C27 C28 1.422(17) . ?
C28 C29 1.358(16) . ?
C29 C30 1.395(16) . ?
